data_1530506
loop_
_publ_author_name
'Okamura, F.P.'
'Sueno, S.'
'Nakai, I.'
'Ono, A.'

_publ_section_title
;
 Crystal structure of Ba2 Y Cu3-x O7-y. A superconductive compound
 determined by X-ray single crystal diffraction method
;
_journal_name_full 'Materials Research Bulletin'
_journal_page_first 1081
_journal_page_last 1085
_journal_volume 22
_journal_year 1987
_chemical_formula_sum 'Ba2 Cu2.89 O6.66 Y'
_chemical_name_systematic 'Ba2 Y Cu2.89 O6.66'
_space_group_IT_number 123
_symmetry_space_group_name_Hall '-P 4 2'
_symmetry_space_group_name_H-M 'P 4/m m m'
_cell_angle_alpha 90
_cell_angle_beta 90
_cell_angle_gamma 90
_cell_formula_units_Z 1
_cell_length_a 3.8693
_cell_length_b 3.8693
_cell_length_c 11.715
_cell_volume 175.391
_citation_journal_id_ASTM MRBUAC
_cod_data_source_file Okamura_MRBUAC_1987_1433.cif
_cod_data_source_block Ba2Cu2.89O6.66Y1
_cod_original_cell_volume 175.3909
_cod_original_formula_sum 'Ba2 Cu2.89 O6.66 Y1'
_cod_database_code 1530506

loop_
_symmetry_equiv_pos_as_xyz
x,y,z
-y,x,z
-x,-y,z
y,-x,z
x,-y,-z
y,x,-z
-x,y,-z
-y,-x,-z
-x,-y,-z
y,-x,-z
x,y,-z
-y,x,-z
-x,y,z
-y,-x,z
x,-y,z
y,x,z

loop_
_atom_site_label
_atom_site_type_symbol
_atom_site_fract_x
_atom_site_fract_y
_atom_site_fract_z
_atom_site_occupancy
_atom_site_U_iso_or_equiv
Y1 Y+3 0.5 0.5 0.5 1 0.0
Ba1 Ba+2 0.5 0.5 0.1905 1 0.0
Cu1 Cu+2 0 0 0 0.89 0.0
O3 O-2 0.5 0 0.3781 1 0.0
O1 O-2 0 0 0.1441 1 0.0
O2 O-2 0 0.5 0 0.33 0.0
Cu2 Cu+2 0 0 0.36 1 0.0
